data_7719504
loop_
_publ_author_name
'Phan, Vo Quang Huy'
'Vanga, Mukundam'
'Diroll, Benjamin T.'
'Mu&#xf1;oz-Castro, Alvaro'
'Dias, H. V. Rasika'

_publ_section_title
;
 Trinuclear gold chains and octanuclear copper gyrobifastigia stabilized
 using a fluorinated pyridyl ligand.
;
_journal_issue 42
_journal_name_full 'Dalton transactions (Cambridge, England : 2003)'
_journal_page_first 15717
_journal_page_last 15725
_journal_paper_doi 10.1039/d5dt02150b
_journal_volume 54
_journal_year 2025
_chemical_formula_moiety 'C20 H24 Al F6 Li N2 O'
_chemical_formula_sum 'C20 H24 Al F6 Li N2 O'
_chemical_formula_weight 456.33
_space_group_crystal_system monoclinic
_space_group_IT_number 14
_space_group_name_Hall '-P 2yn'
_space_group_name_H-M_alt 'P 1 21/n 1'
_atom_sites_solution_hydrogens geom
_atom_sites_solution_primary dual
_audit_creation_date 2025-07-23
_audit_creation_method
;
Olex2 1.5
(compiled 2025.05.31 svn.r86d253d1 for OlexSys, GUI svn.r7254)
;
_audit_update_record
;
2025-07-25 deposited with the CCDC.	2025-09-26 downloaded from the CCDC.
;
_cell_angle_alpha 90
_cell_angle_beta 90.333(3)
_cell_angle_gamma 90
_cell_formula_units_Z 4
_cell_length_a 13.5965(11)
_cell_length_b 8.7794(7)
_cell_length_c 18.5854(15)
_cell_measurement_reflns_used 9996
_cell_measurement_temperature 100.00
_cell_measurement_theta_max 29.83
_cell_measurement_theta_min 2.57
_cell_volume 2218.5(3)
_computing_cell_refinement 'SAINT V8.40B (?, 2016)'
_computing_data_collection 'APEX3 Ver. 2016.5-0 (Bruker-AXS, 2016)'
_computing_data_reduction 'SAINT V8.40B (?, 2016)'
_computing_molecular_graphics 'Olex2 1.5 (Dolomanov et al., 2009)'
_computing_publication_material 'Olex2 1.5 (Dolomanov et al., 2009)'
_computing_structure_refinement 'SHELXL 2019/3 (Sheldrick, 2015)'
_computing_structure_solution 'SHELXT 2018/2 (Sheldrick, 2018)'
_diffrn_ambient_temperature 100.00
_diffrn_detector 'charge-coupled device (CCD) area detector'
_diffrn_detector_area_resol_mean 7.9
_diffrn_detector_type 'PHOTON II 7 CPAD'
_diffrn_measured_fraction_theta_full 0.999
_diffrn_measured_fraction_theta_max 0.999
_diffrn_measurement_device 'three-circle diffractometer'
_diffrn_measurement_device_type 'Bruker D8 Quest with PHOTON II'
_diffrn_measurement_method '\f and \w scans'
_diffrn_radiation_collimation '0.6 mm double-pinhole'
_diffrn_radiation_detector 'PHOTON II 7 CPAD'
_diffrn_radiation_monochromator 'curved graphite'
_diffrn_radiation_probe x-ray
_diffrn_radiation_type 'Mo K\a'
_diffrn_radiation_wavelength 0.71073
_diffrn_radiation_xray_symbol K-L~3~
_diffrn_reflns_av_R_equivalents 0.0412
_diffrn_reflns_av_unetI/netI 0.0329
_diffrn_reflns_Laue_measured_fraction_full 0.999
_diffrn_reflns_Laue_measured_fraction_max 0.999
_diffrn_reflns_limit_h_max 18
_diffrn_reflns_limit_h_min -18
_diffrn_reflns_limit_k_max 11
_diffrn_reflns_limit_k_min -11
_diffrn_reflns_limit_l_max 24
_diffrn_reflns_limit_l_min -24
_diffrn_reflns_number 35180
_diffrn_reflns_point_group_measured_fraction_full 0.999
_diffrn_reflns_point_group_measured_fraction_max 0.999
_diffrn_reflns_theta_full 25.242
_diffrn_reflns_theta_max 28.280
_diffrn_reflns_theta_min 2.566
_diffrn_source 'fine-focus sealed X-ray tube'
_diffrn_source_current 30.0
_diffrn_source_power 1.5
_diffrn_source_type 'KFF MO-2KC-90'
_diffrn_source_voltage 50.0
_diffrn_standards_number 0
_exptl_absorpt_coefficient_mu 0.155
_exptl_absorpt_correction_T_max 0.7461
_exptl_absorpt_correction_T_min 0.6789
_exptl_absorpt_correction_type multi-scan
_exptl_absorpt_process_details
;
SADABS-2016/2 (Bruker,2016/2) was used for absorption correction.
wR2(int) was 0.0578 before and 0.0519 after correction.
The Ratio of minimum to maximum transmission is 0.9099.
The \l/2 correction factor is Not present.
;
_exptl_crystal_colour colourless
_exptl_crystal_colour_primary colourless
_exptl_crystal_density_diffrn 1.366
_exptl_crystal_density_method 'not measured'
_exptl_crystal_description rods
_exptl_crystal_F_000 944
_exptl_crystal_size_max 0.21
_exptl_crystal_size_mid 0.2
_exptl_crystal_size_min 0.06
_refine_diff_density_max 0.896
_refine_diff_density_min -0.605
_refine_diff_density_rms 0.075
_refine_ls_extinction_method none
_refine_ls_goodness_of_fit_ref 1.078
_refine_ls_hydrogen_treatment constr
_refine_ls_matrix_type full
_refine_ls_number_parameters 330
_refine_ls_number_reflns 5508
_refine_ls_number_restraints 52
_refine_ls_restrained_S_all 1.162
_refine_ls_R_factor_all 0.0931
_refine_ls_R_factor_gt 0.0724
_refine_ls_shift/su_max 0.000
_refine_ls_shift/su_mean 0.000
_refine_ls_structure_factor_coef Fsqd
_refine_ls_weighting_details 'w=1/[\s^2^(Fo^2^)+(0.0791P)^2^+3.0802P] where P=(Fo^2^+2Fc^2^)/3'
_refine_ls_weighting_scheme calc
_refine_ls_wR_factor_gt 0.1732
_refine_ls_wR_factor_ref 0.1861
_reflns_Friedel_coverage 0.000
_reflns_number_gt 4329
_reflns_number_total 5508
_reflns_threshold_expression 'I > 2\s(I)'
_cod_data_source_file d5dt02150b2.cif
_cod_data_source_block hrd111_0m_a
_cod_depositor_comments
;
The following automatic conversions were performed:

data item '_diffrn_radiation_probe' value 'X-ray' was changed to
'x-ray' in accordance with the
/home/data/users/saulius/crontab/automatic-downloads/rss-feeds/RSC/lib/dictionaries/cif_core.dic
dictionary named 'cif_core.dic' version 2.4.2 last updated on
2011-04-26.

Automatic conversion script
Id: cif_fix_values 8170 2020-07-09 18:12:32Z antanas 

 Adding full bibliography for 7719502--7719504.cif.
;
_cod_database_code 7719504
_shelx_shelxl_version_number 2019/3
_shelx_space_group_comment
;
The symmetry employed for this shelxl refinement is uniquely defined
by the following loop, which should always be used as a source of
symmetry information in preference to the above space-group names.
They are only intended as comments.
;
_shelx_estimated_absorpt_t_max 0.991
_shelx_estimated_absorpt_t_min 0.968
_olex2_refinement_description
;
1. Fixed Uiso
 At 1.2 times of:
  All C(H) groups, All C(H,H) groups
 At 1.5 times of:
  All C(H,H,H) groups
2. Restrained distances
 F4A-C12 \\sim F4-C12 \\sim F5A-C12 \\sim F5-C12 \\sim F6A-C12 \\sim F6-C12
 with sigma of 0.005
 C16-C15 \\sim C15A-C16A
 with sigma of 0.02
3. Uiso/Uaniso restraints and constraints
F4 \\sim F5 \\sim F6 \\sim F4A \\sim F5A \\sim F6A: within 2A with sigma of
0.008 and sigma for terminal atoms of 0.016 within 2A
4. Others
 Sof(F4A)=Sof(F5A)=Sof(F6A)=1-FVAR(1)
 Sof(F4)=Sof(F5)=Sof(F6)=FVAR(1)
 Sof(C15A)=Sof(H15C)=Sof(H15D)=Sof(C16A)=Sof(H16D)=Sof(H16E)=Sof(H16F)=1-FVAR(2)
 Sof(C15)=Sof(H15A)=Sof(H15B)=Sof(C16)=Sof(H16A)=Sof(H16B)=Sof(H16C)=FVAR(2)
5.a Secondary CH2 refined with riding coordinates:
 C13(H13A,H13B), C17(H17A,H17B), C18(H18A,H18B), C19(H19A,H19B), C20(H20A,
 H20B), C15(H15A,H15B), C15A(H15C,H15D)
5.b Aromatic/amide H refined with riding coordinates:
 C3(H3), C4(H4), C5(H5), C9(H9), C10(H10), C11(H11)
5.c Idealised Me refined as rotating group:
 C14(H14A,H14B,H14C), C16(H16A,H16B,H16C), C16A(H16D,H16E,H16F)
;
_olex2_submission_special_instructions 'No special instructions were received'

loop_
_space_group_symop_operation_xyz
'x, y, z'
'-x+1/2, y+1/2, -z+1/2'
'-x, -y, -z'
'x-1/2, -y-1/2, z-1/2'

loop_
_atom_site_label
_atom_site_type_symbol
_atom_site_fract_x
_atom_site_fract_y
_atom_site_fract_z
_atom_site_U_iso_or_equiv
_atom_site_adp_type
_atom_site_occupancy
_atom_site_site_symmetry_order
_atom_site_calc_flag
_atom_site_refinement_flags_posn
_atom_site_refinement_flags_adp
_atom_site_refinement_flags_occupancy
_atom_site_disorder_assembly
_atom_site_disorder_group
Al Al 0.47611(5) 0.67862(9) 0.32715(4) 0.02114(19) Uani 1 1 d . . . . .
F1 F 0.53600(18) 0.4123(2) 0.08305(9) 0.0574(6) Uani 1 1 d . . . . .
F2 F 0.61687(17) 0.2133(3) 0.10264(11) 0.0706(7) Uani 1 1 d . . . . .
F3 F 0.46231(19) 0.2005(3) 0.08345(11) 0.0787(8) Uani 1 1 d . . . . .
O O 0.39327(13) 0.6828(2) 0.09876(9) 0.0275(4) Uani 1 1 d . . . . .
N1 N 0.49977(13) 0.4368(2) 0.21996(10) 0.0192(4) Uani 1 1 d . . . . .
N2 N 0.60093(14) 0.7648(2) 0.20482(11) 0.0214(4) Uani 1 1 d . . . . .
C1 C 0.48653(16) 0.4606(3) 0.29215(12) 0.0207(5) Uani 1 1 d . . . . .
C2 C 0.51307(17) 0.2941(3) 0.19593(13) 0.0219(5) Uani 1 1 d . . . . .
C3 C 0.51354(18) 0.1655(3) 0.23870(14) 0.0273(5) Uani 1 1 d . . . . .
H3 H 0.523049 0.066888 0.218873 0.033 Uiso 1 1 calc R U . . .
C4 C 0.49956(19) 0.1866(3) 0.31171(14) 0.0291(5) Uani 1 1 d . . . . .
H4 H 0.498695 0.101923 0.343521 0.035 Uiso 1 1 calc R U . . .
C5 C 0.48689(17) 0.3326(3) 0.33759(13) 0.0263(5) Uani 1 1 d . . . . .
H5 H 0.478119 0.347106 0.387798 0.032 Uiso 1 1 calc R U . . .
C6 C 0.5307(2) 0.2792(3) 0.11649(14) 0.0296(6) Uani 1 1 d . . . . .
C7 C 0.59335(17) 0.7787(3) 0.27767(13) 0.0224(5) Uani 1 1 d . . . . .
C8 C 0.67584(18) 0.8323(3) 0.17025(15) 0.0297(6) Uani 1 1 d . . . . .
C9 C 0.74767(19) 0.9193(3) 0.20409(19) 0.0402(7) Uani 1 1 d . . . . .
H9 H 0.798957 0.966376 0.177634 0.048 Uiso 1 1 calc R U . . .
C10 C 0.7414(2) 0.9346(3) 0.2779(2) 0.0427(8) Uani 1 1 d . . . . .
H10 H 0.788877 0.993056 0.303441 0.051 Uiso 1 1 calc R U . . .
C11 C 0.66632(19) 0.8650(3) 0.31397(16) 0.0321(6) Uani 1 1 d . . . . .
H11 H 0.663078 0.874805 0.364806 0.039 Uiso 1 1 calc R U . . .
C12 C 0.67695(18) 0.8054(3) 0.09123(18) 0.0444(8) Uani 1 1 d D . . . .
C13 C 0.35627(17) 0.7793(3) 0.28729(13) 0.0245(5) Uani 1 1 d . . . . .
H13A H 0.355244 0.886075 0.304360 0.029 Uiso 1 1 calc R U . . .
H13B H 0.361797 0.781835 0.234215 0.029 Uiso 1 1 calc R U . . .
C14 C 0.2580(2) 0.7052(4) 0.30652(18) 0.0411(7) Uani 1 1 d . . . . .
H14A H 0.255766 0.601615 0.286927 0.062 Uiso 1 1 calc R U . . .
H14B H 0.204023 0.765332 0.285984 0.062 Uiso 1 1 calc R U . . .
H14C H 0.251381 0.701193 0.358960 0.062 Uiso 1 1 calc R U . . .
C17 C 0.3091(2) 0.5835(4) 0.08821(18) 0.0427(7) Uani 1 1 d . . . . .
H17A H 0.283928 0.546943 0.135005 0.051 Uiso 1 1 calc R U . . .
H17B H 0.327131 0.494358 0.058482 0.051 Uiso 1 1 calc R U . . .
C18 C 0.2328(2) 0.6794(4) 0.0502(2) 0.0496(8) Uani 1 1 d . . . . .
H18A H 0.239535 0.671946 -0.002666 0.060 Uiso 1 1 calc R U . . .
H18B H 0.165469 0.648336 0.063877 0.060 Uiso 1 1 calc R U . . .
C19 C 0.2553(2) 0.8372(4) 0.0761(2) 0.0520(9) Uani 1 1 d . . . . .
H19A H 0.232195 0.914431 0.041094 0.062 Uiso 1 1 calc R U . . .
H19B H 0.224279 0.856947 0.123238 0.062 Uiso 1 1 calc R U . . .
C20 C 0.3650(2) 0.8387(3) 0.08246(14) 0.0301(6) Uani 1 1 d . . . . .
H20A H 0.395083 0.872570 0.036797 0.036 Uiso 1 1 calc R U . . .
H20B H 0.386386 0.908191 0.121461 0.036 Uiso 1 1 calc R U . . .
Li Li 0.5027(3) 0.6221(5) 0.1547(2) 0.0276(9) Uani 1 1 d . . . . .
F4 F 0.6476(5) 0.6685(4) 0.07019(19) 0.0702(15) Uani 0.617(5) 1 d D U P A 1
F5 F 0.7588(3) 0.8481(9) 0.0592(3) 0.0851(18) Uani 0.617(5) 1 d D U P A 1
F6 F 0.6065(3) 0.8922(4) 0.05796(16) 0.0570(11) Uani 0.617(5) 1 d D U P A 1
C15 C 0.4846(4) 0.6796(5) 0.4345(2) 0.0290(10) Uani 0.820(9) 1 d D . P B 1
H15A H 0.443313 0.596286 0.453755 0.035 Uiso 0.820(9) 1 calc R U P B 1
H15B H 0.553420 0.659974 0.449445 0.035 Uiso 0.820(9) 1 calc R U P B 1
C16 C 0.4511(4) 0.8292(5) 0.46636(18) 0.0563(16) Uani 0.820(9) 1 d D . P B 1
H16A H 0.493661 0.911492 0.449235 0.084 Uiso 0.820(9) 1 calc R U P B 1
H16B H 0.454837 0.823659 0.518972 0.084 Uiso 0.820(9) 1 calc R U P B 1
H16C H 0.383046 0.849462 0.451528 0.084 Uiso 0.820(9) 1 calc R U P B 1
F4A F 0.5930(4) 0.7521(11) 0.0647(3) 0.082(2) Uani 0.383(5) 1 d D U P A 2
F5A F 0.7318(6) 0.6781(6) 0.0804(3) 0.0663(19) Uani 0.383(5) 1 d D U P A 2
F6A F 0.7227(7) 0.9116(8) 0.0546(6) 0.088(3) Uani 0.383(5) 1 d D U P A 2
C15A C 0.5082(12) 0.739(2) 0.4295(9) 0.023(4) Uani 0.180(9) 1 d D . P B 2
H15C H 0.560388 0.672293 0.449094 0.028 Uiso 0.180(9) 1 calc R U P B 2
H15D H 0.532477 0.845606 0.430690 0.028 Uiso 0.180(9) 1 calc R U P B 2
C16A C 0.4166(11) 0.726(2) 0.4748(7) 0.033(5) Uani 0.180(9) 1 d D . P B 2
H16D H 0.360745 0.771004 0.449026 0.050 Uiso 0.180(9) 1 calc R U P B 2
H16E H 0.426630 0.778952 0.520561 0.050 Uiso 0.180(9) 1 calc R U P B 2
H16F H 0.402935 0.617774 0.484170 0.050 Uiso 0.180(9) 1 calc R U P B 2

loop_
_atom_site_aniso_label
_atom_site_aniso_U_11
_atom_site_aniso_U_22
_atom_site_aniso_U_33
_atom_site_aniso_U_23
_atom_site_aniso_U_13
_atom_site_aniso_U_12
Al 0.0222(4) 0.0265(4) 0.0147(3) 0.0002(3) -0.0053(2) 0.0077(3)
F1 0.1067(17) 0.0426(11) 0.0231(8) 0.0051(7) 0.0108(9) 0.0072(11)
F2 0.0683(14) 0.1083(19) 0.0352(10) -0.0027(11) 0.0072(9) 0.0490(14)
F3 0.0885(17) 0.112(2) 0.0353(10) -0.0184(11) -0.0090(10) -0.0568(15)
O 0.0297(9) 0.0266(9) 0.0260(9) 0.0033(7) -0.0115(7) -0.0012(7)
N1 0.0154(8) 0.0218(10) 0.0205(9) 0.0039(7) -0.0031(7) 0.0003(7)
N2 0.0157(9) 0.0186(9) 0.0300(10) 0.0028(8) -0.0049(7) 0.0016(7)
C1 0.0145(10) 0.0254(12) 0.0220(10) 0.0052(9) -0.0012(8) 0.0019(9)
C2 0.0182(10) 0.0242(12) 0.0232(11) 0.0015(9) -0.0040(8) 0.0003(9)
C3 0.0253(12) 0.0219(12) 0.0345(13) 0.0034(10) -0.0043(10) 0.0033(10)
C4 0.0286(12) 0.0254(13) 0.0332(13) 0.0140(10) 0.0005(10) 0.0021(10)
C5 0.0226(11) 0.0335(14) 0.0228(11) 0.0084(10) 0.0014(9) 0.0025(10)
C6 0.0338(14) 0.0300(13) 0.0250(12) -0.0036(10) -0.0041(10) 0.0028(11)
C7 0.0195(10) 0.0183(11) 0.0292(12) -0.0019(9) -0.0093(9) 0.0061(9)
C8 0.0205(11) 0.0250(13) 0.0437(15) 0.0088(11) -0.0012(10) 0.0036(10)
C9 0.0166(12) 0.0291(15) 0.075(2) 0.0103(14) -0.0035(12) -0.0039(10)
C10 0.0245(13) 0.0285(15) 0.075(2) -0.0046(14) -0.0229(14) -0.0027(11)
C11 0.0263(13) 0.0246(13) 0.0452(15) -0.0041(11) -0.0205(11) 0.0035(10)
C12 0.0393(16) 0.049(2) 0.0446(17) 0.0124(14) 0.0115(13) -0.0057(14)
C13 0.0233(11) 0.0298(13) 0.0202(11) 0.0001(9) -0.0031(8) 0.0059(10)
C14 0.0248(13) 0.0406(17) 0.0578(19) -0.0010(14) -0.0081(12) -0.0008(12)
C17 0.0410(16) 0.0341(16) 0.0527(18) -0.0001(13) -0.0177(14) -0.0083(13)
C18 0.0324(15) 0.060(2) 0.056(2) -0.0030(17) -0.0132(14) 0.0006(15)
C19 0.0338(16) 0.0414(18) 0.081(3) 0.0134(17) -0.0036(16) 0.0068(14)
C20 0.0350(14) 0.0276(13) 0.0276(12) 0.0065(10) -0.0014(10) 0.0009(11)
Li 0.029(2) 0.028(2) 0.026(2) 0.0090(17) -0.0089(16) -0.0042(17)
F4 0.138(5) 0.039(2) 0.0345(17) 0.0001(15) 0.016(2) -0.005(2)
F5 0.052(2) 0.142(5) 0.062(3) 0.025(3) 0.018(2) -0.025(3)
F6 0.069(2) 0.065(2) 0.0365(16) -0.0023(15) -0.0195(15) 0.0144(18)
C15 0.039(2) 0.030(2) 0.0178(15) 0.0078(17) -0.0082(14) 0.0042(18)
C16 0.109(4) 0.045(3) 0.0141(16) -0.0003(16) -0.0089(19) 0.016(3)
F4A 0.087(4) 0.116(6) 0.042(3) 0.011(4) -0.002(3) -0.001(4)
F5A 0.103(5) 0.059(4) 0.037(3) 0.001(2) 0.010(3) 0.010(4)
F6A 0.128(7) 0.059(4) 0.077(4) 0.043(4) 0.050(5) 0.012(4)
C15A 0.034(9) 0.011(9) 0.025(8) 0.002(6) -0.009(6) -0.011(6)
C16A 0.037(8) 0.044(11) 0.018(7) 0.010(6) -0.006(6) -0.002(7)

loop_
_atom_type_symbol
_atom_type_description
_atom_type_scat_dispersion_real
_atom_type_scat_dispersion_imag
_atom_type_scat_source
C C 0.0033 0.0016 'International Tables Vol C Tables 4.2.6.8 and 6.1.1.4'
H H 0.0000 0.0000 'International Tables Vol C Tables 4.2.6.8 and 6.1.1.4'
Al Al 0.0645 0.0514 'International Tables Vol C Tables 4.2.6.8 and 6.1.1.4'
F F 0.0171 0.0103 'International Tables Vol C Tables 4.2.6.8 and 6.1.1.4'
Li Li -0.0003 0.0001 'International Tables Vol C Tables 4.2.6.8 and 6.1.1.4'
N N 0.0061 0.0033 'International Tables Vol C Tables 4.2.6.8 and 6.1.1.4'
O O 0.0106 0.0060 'International Tables Vol C Tables 4.2.6.8 and 6.1.1.4'

loop_
_geom_angle_atom_site_label_1
_geom_angle_atom_site_label_2
_geom_angle_atom_site_label_3
_geom_angle
_geom_angle_site_symmetry_1
_geom_angle_site_symmetry_3
_geom_angle_publ_flag
C1 Al C7 101.86(9) . . ?
C1 Al Li 62.16(10) . . ?
C7 Al Li 62.13(10) . . ?
C13 Al C1 110.98(10) . . ?
C13 Al C7 106.28(10) . . ?
C13 Al Li 78.32(10) . . ?
C13 Al C15 114.30(14) . . ?
C13 Al C15A 113.9(5) . . ?
C15 Al C1 108.72(15) . . ?
C15 Al C7 114.01(17) . . ?
C15 Al Li 167.10(14) . . ?
C15A Al C1 122.4(5) . . ?
C15A Al C7 98.4(5) . . ?
C15A Al Li 160.0(5) . . ?
C6 F1 Li 114.81(18) . . ?
C17 O C20 109.3(2) . . ?
C17 O Li 121.6(2) . . ?
C20 O Li 126.0(2) . . ?
C1 N1 Li 117.8(2) . . ?
C2 N1 C1 119.11(19) . . ?
C2 N1 Li 123.1(2) . . ?
C7 N2 Li 116.9(2) . . ?
C8 N2 C7 119.8(2) . . ?
C8 N2 Li 123.0(2) . . ?
N1 C1 Al 117.90(16) . . ?
N1 C1 C5 117.8(2) . . ?
C5 C1 Al 124.21(18) . . ?
N1 C2 C3 124.9(2) . . ?
N1 C2 C6 115.5(2) . . ?
C3 C2 C6 119.6(2) . . ?
C2 C3 H3 121.5 . . ?
C2 C3 C4 117.0(2) . . ?
C4 C3 H3 121.5 . . ?
C3 C4 H4 120.5 . . ?
C5 C4 C3 119.0(2) . . ?
C5 C4 H4 120.5 . . ?
C1 C5 H5 118.9 . . ?
C4 C5 C1 122.2(2) . . ?
C4 C5 H5 118.9 . . ?
F1 C6 F2 104.0(2) . . ?
F1 C6 C2 113.2(2) . . ?
F2 C6 C2 111.9(2) . . ?
F3 C6 F1 106.6(2) . . ?
F3 C6 F2 107.6(3) . . ?
F3 C6 C2 112.9(2) . . ?
N2 C7 Al 118.16(16) . . ?
N2 C7 C11 117.6(2) . . ?
C11 C7 Al 124.2(2) . . ?
N2 C8 C9 124.0(3) . . ?
N2 C8 C12 114.4(2) . . ?
C9 C8 C12 121.6(2) . . ?
C8 C9 H9 121.4 . . ?
C10 C9 C8 117.1(3) . . ?
C10 C9 H9 121.4 . . ?
C9 C10 H10 120.2 . . ?
C11 C10 C9 119.6(2) . . ?
C11 C10 H10 120.2 . . ?
C7 C11 H11 119.1 . . ?
C10 C11 C7 121.9(3) . . ?
C10 C11 H11 119.1 . . ?
F4 C12 C8 115.5(3) . . ?
F4 C12 F6 99.4(4) . . ?
F5 C12 C8 114.5(4) . . ?
F5 C12 F4 112.2(5) . . ?
F5 C12 F6 103.2(4) . . ?
F6 C12 C8 110.3(3) . . ?
F4A C12 C8 114.2(4) . . ?
F4A C12 F5A 97.3(6) . . ?
F5A C12 C8 106.6(3) . . ?
F6A C12 C8 114.0(6) . . ?
F6A C12 F4A 117.8(7) . . ?
F6A C12 F5A 104.2(5) . . ?
Al C13 H13A 108.3 . . ?
Al C13 H13B 108.3 . . ?
H13A C13 H13B 107.4 . . ?
C14 C13 Al 115.96(18) . . ?
C14 C13 H13A 108.3 . . ?
C14 C13 H13B 108.3 . . ?
C13 C14 H14A 109.5 . . ?
C13 C14 H14B 109.5 . . ?
C13 C14 H14C 109.5 . . ?
H14A C14 H14B 109.5 . . ?
H14A C14 H14C 109.5 . . ?
H14B C14 H14C 109.5 . . ?
O C17 H17A 110.6 . . ?
O C17 H17B 110.6 . . ?
O C17 C18 105.5(2) . . ?
H17A C17 H17B 108.8 . . ?
C18 C17 H17A 110.6 . . ?
C18 C17 H17B 110.6 . . ?
C17 C18 H18A 111.1 . . ?
C17 C18 H18B 111.1 . . ?
H18A C18 H18B 109.1 . . ?
C19 C18 C17 103.1(3) . . ?
C19 C18 H18A 111.1 . . ?
C19 C18 H18B 111.1 . . ?
C18 C19 H19A 111.0 . . ?
C18 C19 H19B 111.0 . . ?
H19A C19 H19B 109.0 . . ?
C20 C19 C18 103.6(3) . . ?
C20 C19 H19A 111.0 . . ?
C20 C19 H19B 111.0 . . ?
O C20 C19 105.7(2) . . ?
O C20 H20A 110.6 . . ?
O C20 H20B 110.6 . . ?
C19 C20 H20A 110.6 . . ?
C19 C20 H20B 110.6 . . ?
H20A C20 H20B 108.7 . . ?
F1 Li Al 135.05(17) . . ?
F1 Li F4 67.69(15) . . ?
F1 Li F4A 82.7(3) . . ?
O Li Al 114.0(2) . . ?
O Li F1 93.66(19) . . ?
O Li N1 122.5(2) . . ?
O Li N2 125.9(2) . . ?
O Li F4 103.0(2) . . ?
O Li F4A 83.4(2) . . ?
N1 Li Al 62.13(12) . . ?
N1 Li F1 73.23(16) . . ?
N1 Li N2 103.50(19) . . ?
N1 Li F4 120.8(2) . . ?
N1 Li F4A 145.0(3) . . ?
N2 Li Al 62.42(12) . . ?
N2 Li F1 128.1(2) . . ?
N2 Li F4 71.33(16) . . ?
N2 Li F4A 71.85(19) . . ?
F4 Li Al 131.93(18) . . ?
F4A Li Al 132.8(2) . . ?
C12 F4 Li 101.2(3) . . ?
Al C15 H15A 109.1 . . ?
Al C15 H15B 109.1 . . ?
H15A C15 H15B 107.9 . . ?
C16 C15 Al 112.3(3) . . ?
C16 C15 H15A 109.1 . . ?
C16 C15 H15B 109.1 . . ?
C15 C16 H16A 109.5 . . ?
C15 C16 H16B 109.5 . . ?
C15 C16 H16C 109.5 . . ?
H16A C16 H16B 109.5 . . ?
H16A C16 H16C 109.5 . . ?
H16B C16 H16C 109.5 . . ?
C12 F4A Li 110.8(4) . . ?
Al C15A H15C 109.8 . . ?
Al C15A H15D 109.8 . . ?
H15C C15A H15D 108.3 . . ?
C16A C15A Al 109.2(11) . . ?
C16A C15A H15C 109.8 . . ?
C16A C15A H15D 109.8 . . ?
C15A C16A H16D 109.5 . . ?
C15A C16A H16E 109.5 . . ?
C15A C16A H16F 109.5 . . ?
H16D C16A H16E 109.5 . . ?
H16D C16A H16F 109.5 . . ?
H16E C16A H16F 109.5 . . ?

loop_
_geom_bond_atom_site_label_1
_geom_bond_atom_site_label_2
_geom_bond_distance
_geom_bond_site_symmetry_2
_geom_bond_publ_flag
Al C1 2.027(3) . ?
Al C7 2.044(3) . ?
Al C13 1.993(2) . ?
Al Li 3.265(4) . ?
Al C15 1.998(4) . ?
Al C15A 2.021(17) . ?
F1 C6 1.326(3) . ?
F1 Li 2.318(5) . ?
F2 C6 1.333(3) . ?
F3 C6 1.309(3) . ?
O C17 1.451(3) . ?
O C20 1.453(3) . ?
O Li 1.887(4) . ?
N1 C1 1.371(3) . ?
N1 C2 1.343(3) . ?
N1 Li 2.029(5) . ?
N2 C7 1.364(3) . ?
N2 C8 1.345(3) . ?
N2 Li 2.051(5) . ?
C1 C5 1.406(3) . ?
C2 C3 1.381(3) . ?
C2 C6 1.503(3) . ?
C3 H3 0.9500 . ?
C3 C4 1.384(4) . ?
C4 H4 0.9500 . ?
C4 C5 1.380(4) . ?
C5 H5 0.9500 . ?
C7 C11 1.416(3) . ?
C8 C9 1.388(4) . ?
C8 C12 1.488(4) . ?
C9 H9 0.9500 . ?
C9 C10 1.381(5) . ?
C10 H10 0.9500 . ?
C10 C11 1.368(4) . ?
C11 H11 0.9500 . ?
C12 F4 1.325(3) . ?
C12 F5 1.320(3) . ?
C12 F6 1.369(3) . ?
C12 F4A 1.327(4) . ?
C12 F5A 1.359(4) . ?
C12 F6A 1.313(4) . ?
C13 H13A 0.9900 . ?
C13 H13B 0.9900 . ?
C13 C14 1.530(4) . ?
C14 H14A 0.9800 . ?
C14 H14B 0.9800 . ?
C14 H14C 0.9800 . ?
C17 H17A 0.9900 . ?
C17 H17B 0.9900 . ?
C17 C18 1.508(4) . ?
C18 H18A 0.9900 . ?
C18 H18B 0.9900 . ?
C18 C19 1.497(5) . ?
C19 H19A 0.9900 . ?
C19 H19B 0.9900 . ?
C19 C20 1.495(4) . ?
C20 H20A 0.9900 . ?
C20 H20B 0.9900 . ?
Li F4 2.560(7) . ?
Li F4A 2.374(8) . ?
C15 H15A 0.9900 . ?
C15 H15B 0.9900 . ?
C15 C16 1.512(6) . ?
C16 H16A 0.9800 . ?
C16 H16B 0.9800 . ?
C16 H16C 0.9800 . ?
C15A H15C 0.9900 . ?
C15A H15D 0.9900 . ?
C15A C16A 1.512(16) . ?
C16A H16D 0.9800 . ?
C16A H16E 0.9800 . ?
C16A H16F 0.9800 . ?

loop_
_geom_torsion_atom_site_label_1
_geom_torsion_atom_site_label_2
_geom_torsion_atom_site_label_3
_geom_torsion_atom_site_label_4
_geom_torsion
_geom_torsion_site_symmetry_1
_geom_torsion_site_symmetry_2
_geom_torsion_site_symmetry_3
_geom_torsion_site_symmetry_4
_geom_torsion_publ_flag
Al C1 C5 C4 -176.36(19) . . . . ?
Al C7 C11 C10 -177.4(2) . . . . ?
O C17 C18 C19 -29.1(4) . . . . ?
N1 C1 C5 C4 -0.3(3) . . . . ?
N1 C2 C3 C4 -0.2(4) . . . . ?
N1 C2 C6 F1 3.7(3) . . . . ?
N1 C2 C6 F2 120.8(3) . . . . ?
N1 C2 C6 F3 -117.5(3) . . . . ?
N2 C7 C11 C10 1.0(4) . . . . ?
N2 C8 C9 C10 0.9(4) . . . . ?
N2 C8 C12 F4 -36.0(4) . . . . ?
N2 C8 C12 F5 -168.6(4) . . . . ?
N2 C8 C12 F6 75.6(3) . . . . ?
N2 C8 C12 F4A 15.7(6) . . . . ?
N2 C8 C12 F5A -90.5(4) . . . . ?
N2 C8 C12 F6A 155.1(5) . . . . ?
C1 N1 C2 C3 0.7(3) . . . . ?
C1 N1 C2 C6 -177.8(2) . . . . ?
C2 N1 C1 Al 175.87(16) . . . . ?
C2 N1 C1 C5 -0.5(3) . . . . ?
C2 C3 C4 C5 -0.5(4) . . . . ?
C3 C2 C6 F1 -175.0(2) . . . . ?
C3 C2 C6 F2 -57.8(3) . . . . ?
C3 C2 C6 F3 63.8(3) . . . . ?
C3 C4 C5 C1 0.8(4) . . . . ?
C6 C2 C3 C4 178.3(2) . . . . ?
C7 N2 C8 C9 -0.8(4) . . . . ?
C7 N2 C8 C12 178.6(2) . . . . ?
C8 N2 C7 Al 178.41(17) . . . . ?
C8 N2 C7 C11 -0.1(3) . . . . ?
C8 C9 C10 C11 0.0(4) . . . . ?
C8 C12 F4 Li 40.1(4) . . . . ?
C8 C12 F4A Li -25.0(7) . . . . ?
C9 C8 C12 F4 143.4(4) . . . . ?
C9 C8 C12 F5 10.9(5) . . . . ?
C9 C8 C12 F6 -104.9(3) . . . . ?
C9 C8 C12 F4A -164.9(5) . . . . ?
C9 C8 C12 F5A 88.9(5) . . . . ?
C9 C8 C12 F6A -25.4(6) . . . . ?
C9 C10 C11 C7 -0.9(4) . . . . ?
C12 C8 C9 C10 -178.5(2) . . . . ?
C17 O C20 C19 11.4(3) . . . . ?
C17 O Li Al -84.1(3) . . . . ?
C17 O Li F1 59.5(3) . . . . ?
C17 O Li N1 -12.9(4) . . . . ?
C17 O Li N2 -156.4(3) . . . . ?
C17 O Li F4 127.4(2) . . . . ?
C17 O Li F4A 141.7(3) . . . . ?
C17 C18 C19 C20 35.7(4) . . . . ?
C18 C19 C20 O -29.4(3) . . . . ?
C20 O C17 C18 11.2(3) . . . . ?
C20 O Li Al 73.7(3) . . . . ?
C20 O Li F1 -142.8(2) . . . . ?
C20 O Li N1 144.8(3) . . . . ?
C20 O Li N2 1.3(4) . . . . ?
C20 O Li F4 -74.8(3) . . . . ?
C20 O Li F4A -60.6(3) . . . . ?
Li F1 C6 F2 -126.9(2) . . . . ?
Li F1 C6 F3 119.5(2) . . . . ?
Li F1 C6 C2 -5.2(3) . . . . ?
Li O C17 C18 172.2(3) . . . . ?
Li O C20 C19 -148.6(3) . . . . ?
Li N1 C1 Al -2.2(3) . . . . ?
Li N1 C1 C5 -178.5(2) . . . . ?
Li N1 C2 C3 178.7(2) . . . . ?
Li N1 C2 C6 0.1(3) . . . . ?
Li N2 C7 Al -7.5(3) . . . . ?
Li N2 C7 C11 174.0(2) . . . . ?
Li N2 C8 C9 -174.6(2) . . . . ?
Li N2 C8 C12 4.9(3) . . . . ?
F5 C12 F4 Li 173.8(4) . . . . ?
F6 C12 F4 Li -77.8(3) . . . . ?
F5A C12 F4A Li 86.9(5) . . . . ?
F6A C12 F4A Li -162.8(6) . . . . ?
